data_5000006
loop_
_publ_author_name
'Koetzle, T. F.'
'Frey, M. N.'
'Lehmann, M. S.'
'Hamilton, W. C.'

_publ_section_title
;
 Precision neutron diffraction structure determination of protein
 and nucleic acid components. XIII. Molecular and crystal structure
 of the amino acid L-glutamine
;
_journal_issue 11
_journal_name_full 'Acta Crystallographica Section B'
_journal_page_first 2571
_journal_page_last 2575
_journal_paper_doi 10.1107/S0567740873007028
_journal_volume 29
_journal_year 1973
_chemical_formula_sum 'C5 H10 N2 O3'
_space_group_IT_number 19
_symmetry_cell_setting orthorhombic
_symmetry_Int_Tables_number 19
_symmetry_space_group_name_Hall 'P 2ac 2ab'
_symmetry_space_group_name_H-M 'P 21 21 21'
_cell_angle_alpha 90
_cell_angle_beta 90
_cell_angle_gamma 90
_cell_formula_units_Z 4
_cell_length_a 16.02(1)
_cell_length_b 7.762(6)
_cell_length_c 5.119(4)
_cod_database_code 5000006

loop_
_symmetry_equiv_pos_site_id
_symmetry_equiv_pos_as_xyz
1 x,y,z
2 1/2+x,1/2-y,-z
3 -x,1/2+y,1/2-z
4 1/2-x,-y,1/2+z

loop_
_atom_site_label
_atom_site_type_symbol
_atom_site_fract_x
_atom_site_fract_y
_atom_site_fract_z
C1 C 0.49240 0.58510 0.72500
C2 C 0.41040 0.66590 0.62900
C3 C 0.34180 0.52980 0.61540
C4 C 0.36350 0.37620 0.44510
C5 C 0.29780 0.23690 0.45120
H1 H 0.45760 0.67160 0.24470
H2 H 0.32990 0.48600 0.81650
H3 H 0.28430 0.59040 0.54440
H4 H 0.26690 0.01470 0.26390
H5 H 0.35430 0.11600 0.14380
H6 H 0.37440 0.41380 0.24250
H7 H 0.36730 0.77400 0.27950
H8 H 0.42080 0.31690 0.51330
H9 H 0.45410 0.86670 0.39950
H10 H 0.39210 0.76780 0.76480
N1 N 0.42310 0.75000 0.36910
N2 N 0.30540 0.11620 0.26800
O1 O 0.54990 0.56400 0.56650
O2 O 0.24190 0.23520 0.61530
O3 O 0.49210 0.54070 0.96180

loop_
_atom_type_symbol
_atom_type_radius_bond
C 0.68
H 0.20
N 0.68
O 0.68
